data_9013139
loop_
_publ_author_name
'Yang, P.'
'Fun, H.-K.'
'Rahman, I. A.'
'Saleh, M. I.'

_publ_section_title
;Two phase refinements of the structures of a-Si3N4 and B-Si3N4 made from rice
 husk by Rietveld analysis Locality: synthetic Sample: Alpha phase Note:
 changed N4 location to match reported bond distances
;
_journal_name_full 'Ceramics International'
_journal_page_first 137
_journal_page_last 142
_journal_paper_doi 10.1016/0272-8842(95)95885-L
_journal_volume 21
_journal_year 1995
_chemical_compound_source Synthetic
_chemical_formula_sum 'N4 Si3'
_chemical_name_mineral Nierite
_space_group_IT_number 159
_symmetry_space_group_name_Hall 'P 3 -2c'
_symmetry_space_group_name_H-M 'P 3 1 c'
_cell_angle_alpha 90
_cell_angle_beta 90
_cell_angle_gamma 120
_cell_length_a 7.7650
_cell_length_b 7.7650
_cell_length_c 5.6275
_cell_formula_units_Z 4
_cell_volume 293.852
_database_code_amcsd 0012185
_exptl_crystal_density_diffrn 3.171
_cod_original_formula_sum 'Si3 N4'
_cod_database_code 9013139

loop_
_space_group_symop_operation_xyz
x,y,z
x-y,-y,1/2+z
-y,x-y,z
y,x,1/2+z
-x+y,-x,z
-x,-x+y,1/2+z

loop_
_atom_site_label
_atom_site_fract_x
_atom_site_fract_y
_atom_site_fract_z
_atom_site_U_iso_or_equiv
Si1 0.51060 0.08150 0.19040 0.00925
Si2 0.16580 0.25200 -0.01680 0.00684
N1 0.00000 0.00000 -0.02900 0.00329
N2 0.33333 0.66667 0.63400 0.00380
N3 0.34880 -0.03830 -0.02200 0.01013
N4 0.30920 0.35460 0.23000 0.00127

loop_
_cod_related_entry_id
_cod_related_entry_database
_cod_related_entry_code
1 AMCSD 0012185
